data_4307795
loop_
_publ_author_name
'Jari Konu'
'Maravanji S. Balakrishna'
'Tristram Chivers'
'Thomas W. Swaddle'

_publ_contact_author 'Professor Tristram Chivers'
_publ_contact_author_email chivers@ucalgary.ca
_publ_section_title
;
New Bonding Modes for Boraamidinate Ligands in Heavy Group 15 Complexes:
Fluxional Behavior of the 1:2 Complexes, LiM[PhB(NtBu)2]2 (M = As, Sb, Bi)
;
_journal_name_full 'Inorganic Chemistry'
_journal_page_first 2627
_journal_page_last 2636
_journal_paper_doi 10.1021/ic0622757
_journal_volume 46
_journal_year 2007
_chemical_formula_moiety 'C32 H56 As B2 Li N4 O'
_chemical_formula_sum 'C32 H56 As B2 Li N4 O'
_chemical_formula_weight 616.29
_chemical_name_systematic
;
 ?
;
_space_group_IT_number 2
_symmetry_cell_setting triclinic
_symmetry_space_group_name_Hall '-P 1'
_symmetry_space_group_name_H-M 'P -1'
_atom_sites_solution_hydrogens geom
_atom_sites_solution_primary direct
_atom_sites_solution_secondary difmap
_audit_creation_method SHELXL-97
_cell_angle_alpha 82.92(3)
_cell_angle_beta 84.57(3)
_cell_angle_gamma 66.12(3)
_cell_formula_units_Z 2
_cell_length_a 10.050(2)
_cell_length_b 10.148(2)
_cell_length_c 18.845(4)
_cell_measurement_reflns_used 11591
_cell_measurement_temperature 173(2)
_cell_measurement_theta_max 25.03
_cell_measurement_theta_min 3.47
_cell_volume 1741.9(7)
_computing_cell_refinement 'HKL Scalepack (Otwinowski & Minor 1997)'
_computing_data_collection 'Collect (Nonius BV, 1997-2000)'
_computing_data_reduction DENZO-SMN
_computing_molecular_graphics 'DIAMOND (Brandenburg & Berndt, 1999)'
_computing_publication_material 'WinGX v1.70-01 (L. J. Farrugia)'
_computing_structure_refinement 'SHELXL-97 (Sheldrick, 1997)'
_computing_structure_solution 'SHELXS-97 (Sheldrick, 1997)'
_diffrn_ambient_temperature 173(2)
_diffrn_measured_fraction_theta_full 0.996
_diffrn_measured_fraction_theta_max 0.996
_diffrn_measurement_device_type 'KappaCCD (Nonius, FR540C)'
_diffrn_measurement_method 'phi\omega scans'
_diffrn_radiation_monochromator 'horizonally mounted graphite crystal'
_diffrn_radiation_source 'Enraf Nonius FR590D, fine-focus sealed tube'
_diffrn_radiation_type MoK\a
_diffrn_radiation_wavelength 0.71073
_diffrn_reflns_av_R_equivalents 0.0272
_diffrn_reflns_av_sigmaI/netI 0.0343
_diffrn_reflns_limit_h_max 11
_diffrn_reflns_limit_h_min -11
_diffrn_reflns_limit_k_max 11
_diffrn_reflns_limit_k_min -12
_diffrn_reflns_limit_l_max 22
_diffrn_reflns_limit_l_min -22
_diffrn_reflns_number 11591
_diffrn_reflns_theta_full 25.03
_diffrn_reflns_theta_max 25.03
_diffrn_reflns_theta_min 3.47
_diffrn_standards_number 0
_exptl_absorpt_coefficient_mu 1.005
_exptl_absorpt_correction_T_max 0.7662
_exptl_absorpt_correction_T_min 0.6894
_exptl_absorpt_correction_type integration
_exptl_absorpt_process_details 'SADABS (SHELXTL-NT v5.1, Bruker)'
_exptl_crystal_colour colorless
_exptl_crystal_density_diffrn 1.175
_exptl_crystal_density_method 'not measured'
_exptl_crystal_description block
_exptl_crystal_F_000 660
_exptl_crystal_size_max 0.40
_exptl_crystal_size_mid 0.32
_exptl_crystal_size_min 0.28
_refine_diff_density_max 0.411
_refine_diff_density_min -0.313
_refine_diff_density_rms 0.046
_refine_ls_extinction_method none
_refine_ls_goodness_of_fit_ref 1.025
_refine_ls_hydrogen_treatment constr
_refine_ls_matrix_type full
_refine_ls_number_parameters 370
_refine_ls_number_reflns 6097
_refine_ls_number_restraints 0
_refine_ls_restrained_S_all 1.025
_refine_ls_R_factor_all 0.0329
_refine_ls_R_factor_gt 0.0287
_refine_ls_shift/su_max 0.002
_refine_ls_shift/su_mean 0.000
_refine_ls_structure_factor_coef Fsqd
_refine_ls_weighting_details 'calc w=1/[\s^2^(Fo^2^)+(0.0316P)^2^+0.9225P] where P=(Fo^2^+2Fc^2^)/3'
_refine_ls_weighting_scheme calc
_refine_ls_wR_factor_gt 0.0704
_refine_ls_wR_factor_ref 0.0724
_reflns_number_gt 5598
_reflns_number_total 6097
_reflns_threshold_expression >2sigma(I)
_cod_data_source_file ic0622757si20070112_014747_7.cif
_cod_data_source_block compound_3aOEt2
_cod_database_code 4307795

loop_
_symmetry_equiv_pos_as_xyz
'x, y, z'
'-x, -y, -z'

loop_
_atom_site_label
_atom_site_type_symbol
_atom_site_fract_x
_atom_site_fract_y
_atom_site_fract_z
_atom_site_U_iso_or_equiv
_atom_site_adp_type
_atom_site_occupancy
_atom_site_symmetry_multiplicity
_atom_site_calc_flag
_atom_site_refinement_flags
_atom_site_disorder_assembly
_atom_site_disorder_group
As1 As 0.980411(18) 0.509766(18) 0.663341(9) 0.01951(7) Uani 1 1 d . . .
O1 O 0.75550(16) 0.73384(15) 0.88314(7) 0.0339(3) Uani 1 1 d . . .
N1 N 0.80971(15) 0.67944(15) 0.69135(8) 0.0183(3) Uani 1 1 d . . .
N2 N 0.81409(16) 0.48579(15) 0.64097(8) 0.0204(3) Uani 1 1 d . . .
N3 N 1.06106(15) 0.39274(15) 0.74430(8) 0.0215(3) Uani 1 1 d . . .
N4 N 0.83736(16) 0.41186(16) 0.81667(8) 0.0217(3) Uani 1 1 d . . .
B1 B 0.7220(2) 0.6313(2) 0.65004(10) 0.0192(4) Uani 1 1 d . . .
B2 B 0.9783(2) 0.3246(2) 0.79813(11) 0.0211(4) Uani 1 1 d . . .
Li1 Li 0.8041(4) 0.6113(3) 0.80057(17) 0.0283(7) Uani 1 1 d . . .
C1 C 0.8133(2) 0.82679(18) 0.67736(10) 0.0225(4) Uani 1 1 d . . .
C2 C 0.9209(2) 0.8369(2) 0.72649(11) 0.0303(4) Uani 1 1 d . . .
H2A H 0.8920 0.8172 0.7765 0.045 Uiso 1 1 calc R . .
H2B H 0.9206 0.9343 0.7192 0.045 Uiso 1 1 calc R . .
H2C H 1.0189 0.7656 0.7153 0.045 Uiso 1 1 calc R . .
C3 C 0.6620(2) 0.9422(2) 0.69448(12) 0.0316(4) Uani 1 1 d . . .
H3A H 0.6312 0.9230 0.7442 0.047 Uiso 1 1 calc R . .
H3B H 0.5922 0.9395 0.6623 0.047 Uiso 1 1 calc R . .
H3C H 0.6657 1.0380 0.6879 0.047 Uiso 1 1 calc R . .
C4 C 0.8615(2) 0.8558(2) 0.59966(10) 0.0309(4) Uani 1 1 d . . .
H4A H 0.7945 0.8480 0.5675 0.046 Uiso 1 1 calc R . .
H4B H 0.9603 0.7847 0.5896 0.046 Uiso 1 1 calc R . .
H4C H 0.8606 0.9535 0.5921 0.046 Uiso 1 1 calc R . .
C5 C 0.8047(2) 0.37362(19) 0.60090(10) 0.0255(4) Uani 1 1 d . . .
C6 C 0.6577(3) 0.3632(3) 0.61990(13) 0.0444(6) Uani 1 1 d . . .
H6A H 0.5789 0.4559 0.6054 0.067 Uiso 1 1 calc R . .
H6B H 0.6479 0.3402 0.6717 0.067 Uiso 1 1 calc R . .
H6C H 0.6519 0.2868 0.5948 0.067 Uiso 1 1 calc R . .
C7 C 0.9252(3) 0.2299(2) 0.62309(15) 0.0522(7) Uani 1 1 d . . .
H7A H 0.9145 0.2062 0.6747 0.078 Uiso 1 1 calc R . .
H7B H 1.0198 0.2360 0.6115 0.078 Uiso 1 1 calc R . .
H7C H 0.9193 0.1543 0.5974 0.078 Uiso 1 1 calc R . .
C8 C 0.8178(3) 0.4121(3) 0.52084(12) 0.0500(6) Uani 1 1 d . . .
H8A H 0.7390 0.5054 0.5073 0.075 Uiso 1 1 calc R . .
H8B H 0.8110 0.3370 0.4951 0.075 Uiso 1 1 calc R . .
H8C H 0.9120 0.4187 0.5084 0.075 Uiso 1 1 calc R . .
C9 C 1.2254(2) 0.3487(2) 0.73870(12) 0.0308(4) Uani 1 1 d . . .
C10 C 1.2977(2) 0.2458(2) 0.68015(14) 0.0445(6) Uani 1 1 d . . .
H10A H 1.2548 0.2922 0.6343 0.067 Uiso 1 1 calc R . .
H10B H 1.2821 0.1563 0.6926 0.067 Uiso 1 1 calc R . .
H10C H 1.4025 0.2232 0.6762 0.067 Uiso 1 1 calc R . .
C11 C 1.2943(2) 0.2763(3) 0.80986(14) 0.0464(6) Uani 1 1 d . . .
H11A H 1.2488 0.3418 0.8474 0.070 Uiso 1 1 calc R . .
H11B H 1.3990 0.2541 0.8053 0.070 Uiso 1 1 calc R . .
H11C H 1.2794 0.1865 0.8225 0.070 Uiso 1 1 calc R . .
C12 C 1.2619(2) 0.4832(2) 0.72099(13) 0.0376(5) Uani 1 1 d . . .
H12A H 1.2169 0.5499 0.7581 0.056 Uiso 1 1 calc R . .
H12B H 1.2241 0.5318 0.6745 0.056 Uiso 1 1 calc R . .
H12C H 1.3678 0.4534 0.7192 0.056 Uiso 1 1 calc R . .
C13 C 0.7232(2) 0.3741(2) 0.85723(10) 0.0257(4) Uani 1 1 d . . .
C14 C 0.7277(2) 0.2245(2) 0.84629(12) 0.0357(5) Uani 1 1 d . . .
H14A H 0.8202 0.1491 0.8622 0.054 Uiso 1 1 calc R . .
H14B H 0.7190 0.2194 0.7954 0.054 Uiso 1 1 calc R . .
H14C H 0.6467 0.2098 0.8742 0.054 Uiso 1 1 calc R . .
C15 C 0.7267(2) 0.3841(2) 0.93788(10) 0.0349(5) Uani 1 1 d . . .
H15A H 0.8191 0.3121 0.9559 0.052 Uiso 1 1 calc R . .
H15B H 0.6456 0.3653 0.9634 0.052 Uiso 1 1 calc R . .
H15C H 0.7175 0.4812 0.9457 0.052 Uiso 1 1 calc R . .
C16 C 0.5763(2) 0.4879(2) 0.83191(11) 0.0338(5) Uani 1 1 d . . .
H16A H 0.5706 0.4844 0.7806 0.051 Uiso 1 1 calc R . .
H16B H 0.5676 0.5844 0.8406 0.051 Uiso 1 1 calc R . .
H16C H 0.4969 0.4675 0.8584 0.051 Uiso 1 1 calc R . .
C17 C 0.56848(19) 0.72335(18) 0.61814(9) 0.0210(4) Uani 1 1 d . . .
C18 C 0.4385(2) 0.7538(2) 0.65950(10) 0.0276(4) Uani 1 1 d . . .
H18 H 0.4422 0.7188 0.7087 0.033 Uiso 1 1 calc R . .
C19 C 0.3042(2) 0.8338(2) 0.63054(11) 0.0321(4) Uani 1 1 d . . .
H19 H 0.2175 0.8517 0.6598 0.039 Uiso 1 1 calc R . .
C20 C 0.2956(2) 0.8875(2) 0.55931(11) 0.0325(5) Uani 1 1 d . . .
H20 H 0.2035 0.9427 0.5396 0.039 Uiso 1 1 calc R . .
C21 C 0.4225(2) 0.8601(2) 0.51698(11) 0.0306(4) Uani 1 1 d . . .
H21 H 0.4179 0.8973 0.4681 0.037 Uiso 1 1 calc R . .
C22 C 0.5563(2) 0.7785(2) 0.54594(10) 0.0263(4) Uani 1 1 d . . .
H22 H 0.6424 0.7593 0.5160 0.032 Uiso 1 1 calc R . .
C23 C 1.06348(19) 0.15871(19) 0.82994(10) 0.0230(4) Uani 1 1 d . . .
C24 C 1.0837(2) 0.1264(2) 0.90374(10) 0.0292(4) Uani 1 1 d . . .
H24 H 1.0492 0.2038 0.9335 0.035 Uiso 1 1 calc R . .
C25 C 1.1520(2) -0.0140(2) 0.93501(11) 0.0330(5) Uani 1 1 d . . .
H25 H 1.1642 -0.0313 0.9852 0.040 Uiso 1 1 calc R . .
C26 C 1.2023(2) -0.1288(2) 0.89281(11) 0.0338(5) Uani 1 1 d . . .
H26 H 1.2487 -0.2253 0.9138 0.041 Uiso 1 1 calc R . .
C27 C 1.1845(2) -0.1015(2) 0.82011(11) 0.0305(4) Uani 1 1 d . . .
H27 H 1.2184 -0.1797 0.7909 0.037 Uiso 1 1 calc R . .
C28 C 1.1167(2) 0.0404(2) 0.78915(10) 0.0259(4) Uani 1 1 d . . .
H28 H 1.1066 0.0568 0.7388 0.031 Uiso 1 1 calc R . .
C29 C 0.8670(3) 0.7274(3) 0.92719(13) 0.0482(6) Uani 1 1 d . . .
H29A H 0.8379 0.7130 0.9783 0.058 Uiso 1 1 calc R . .
H29B H 0.8802 0.8197 0.9194 0.058 Uiso 1 1 calc R . .
C30 C 1.0069(3) 0.6052(3) 0.90899(13) 0.0470(6) Uani 1 1 d . . .
H30A H 1.0831 0.6014 0.9390 0.070 Uiso 1 1 calc R . .
H30B H 1.0356 0.6201 0.8585 0.070 Uiso 1 1 calc R . .
H30C H 0.9938 0.5138 0.9175 0.070 Uiso 1 1 calc R . .
C31 C 0.6149(3) 0.8443(3) 0.90032(13) 0.0465(6) Uani 1 1 d . . .
H31A H 0.5466 0.8527 0.8638 0.056 Uiso 1 1 calc R . .
H31B H 0.6241 0.9383 0.8979 0.056 Uiso 1 1 calc R . .
C32 C 0.5521(3) 0.8151(3) 0.97294(15) 0.0646(8) Uani 1 1 d . . .
H32A H 0.4576 0.8944 0.9816 0.097 Uiso 1 1 calc R . .
H32B H 0.6185 0.8078 1.0095 0.097 Uiso 1 1 calc R . .
H32C H 0.5391 0.7240 0.9752 0.097 Uiso 1 1 calc R . .

loop_
_atom_site_aniso_label
_atom_site_aniso_U_11
_atom_site_aniso_U_22
_atom_site_aniso_U_33
_atom_site_aniso_U_23
_atom_site_aniso_U_13
_atom_site_aniso_U_12
As1 0.01722(11) 0.01754(10) 0.02214(11) 0.00063(7) 0.00073(7) -0.00629(7)
O1 0.0390(8) 0.0359(8) 0.0292(8) -0.0093(6) -0.0009(6) -0.0157(7)
N1 0.0179(7) 0.0155(7) 0.0206(8) 0.0001(6) -0.0017(6) -0.0061(6)
N2 0.0217(8) 0.0204(7) 0.0205(8) -0.0027(6) -0.0029(6) -0.0092(6)
N3 0.0148(7) 0.0199(7) 0.0278(8) 0.0028(6) -0.0051(6) -0.0053(6)
N4 0.0238(8) 0.0217(8) 0.0211(8) 0.0024(6) -0.0024(6) -0.0117(6)
B1 0.0223(10) 0.0211(10) 0.0152(9) 0.0016(7) 0.0008(8) -0.0109(8)
B2 0.0253(11) 0.0197(10) 0.0212(10) -0.0002(8) -0.0066(8) -0.0113(9)
Li1 0.0405(19) 0.0221(15) 0.0230(16) -0.0017(12) -0.0006(14) -0.0134(14)
C1 0.0243(10) 0.0156(8) 0.0286(10) 0.0002(7) -0.0045(8) -0.0090(7)
C2 0.0339(11) 0.0244(10) 0.0375(12) 0.0010(8) -0.0099(9) -0.0161(9)
C3 0.0300(11) 0.0195(9) 0.0429(12) -0.0037(8) -0.0049(9) -0.0066(8)
C4 0.0399(12) 0.0247(10) 0.0307(11) 0.0047(8) -0.0029(9) -0.0174(9)
C5 0.0323(11) 0.0210(9) 0.0257(10) -0.0050(7) -0.0026(8) -0.0120(8)
C6 0.0492(14) 0.0503(14) 0.0508(14) -0.0203(11) 0.0055(11) -0.0346(12)
C7 0.0556(16) 0.0248(11) 0.0764(19) -0.0133(11) -0.0230(13) -0.0097(11)
C8 0.088(2) 0.0424(13) 0.0278(12) -0.0123(10) 0.0061(12) -0.0335(13)
C9 0.0163(9) 0.0267(10) 0.0474(13) 0.0036(9) -0.0045(8) -0.0077(8)
C10 0.0224(11) 0.0338(12) 0.0684(17) -0.0073(11) 0.0087(11) -0.0036(9)
C11 0.0261(12) 0.0465(14) 0.0667(17) 0.0176(12) -0.0222(11) -0.0165(10)
C12 0.0201(10) 0.0345(11) 0.0594(15) 0.0047(10) -0.0067(10) -0.0134(9)
C13 0.0243(10) 0.0284(10) 0.0254(10) 0.0033(8) -0.0016(8) -0.0130(8)
C14 0.0354(12) 0.0367(12) 0.0428(13) 0.0020(9) -0.0018(10) -0.0237(10)
C15 0.0368(12) 0.0431(12) 0.0243(10) 0.0049(9) -0.0011(9) -0.0177(10)
C16 0.0245(10) 0.0404(12) 0.0345(12) 0.0046(9) -0.0021(9) -0.0131(9)
C17 0.0231(9) 0.0184(9) 0.0226(9) -0.0021(7) -0.0034(7) -0.0088(7)
C18 0.0260(10) 0.0304(10) 0.0240(10) 0.0030(8) -0.0034(8) -0.0098(8)
C19 0.0200(10) 0.0375(11) 0.0345(11) -0.0014(9) -0.0016(8) -0.0075(9)
C20 0.0246(10) 0.0322(11) 0.0377(12) 0.0014(9) -0.0135(9) -0.0069(9)
C21 0.0350(11) 0.0323(11) 0.0246(10) 0.0031(8) -0.0092(9) -0.0136(9)
C22 0.0270(10) 0.0302(10) 0.0233(10) -0.0021(8) -0.0024(8) -0.0128(8)
C23 0.0209(9) 0.0229(9) 0.0252(10) 0.0024(7) -0.0050(7) -0.0093(8)
C24 0.0310(11) 0.0268(10) 0.0273(10) -0.0007(8) -0.0066(8) -0.0083(8)
C25 0.0359(12) 0.0335(11) 0.0227(10) 0.0064(8) -0.0080(9) -0.0081(9)
C26 0.0359(12) 0.0238(10) 0.0347(12) 0.0102(8) -0.0074(9) -0.0072(9)
C27 0.0357(11) 0.0213(9) 0.0331(11) -0.0007(8) -0.0041(9) -0.0100(8)
C28 0.0293(10) 0.0240(9) 0.0247(10) 0.0022(7) -0.0049(8) -0.0114(8)
C29 0.0535(15) 0.0569(15) 0.0405(13) -0.0162(11) -0.0096(11) -0.0235(13)
C30 0.0474(14) 0.0566(15) 0.0404(13) -0.0019(11) -0.0146(11) -0.0224(12)
C31 0.0468(14) 0.0438(13) 0.0423(14) -0.0121(11) 0.0022(11) -0.0100(11)
C32 0.0573(18) 0.0739(19) 0.0599(18) -0.0193(15) 0.0180(14) -0.0240(15)

loop_
_atom_type_symbol
_atom_type_description
_atom_type_scat_dispersion_real
_atom_type_scat_dispersion_imag
_atom_type_scat_source
C C 0.0033 0.0016 'International Tables Vol C Tables 4.2.6.8 and 6.1.1.4'
H H 0.0000 0.0000 'International Tables Vol C Tables 4.2.6.8 and 6.1.1.4'
Li Li -0.0003 0.0001 'International Tables Vol C Tables 4.2.6.8 and 6.1.1.4'
B B 0.0013 0.0007 'International Tables Vol C Tables 4.2.6.8 and 6.1.1.4'
N N 0.0061 0.0033 'International Tables Vol C Tables 4.2.6.8 and 6.1.1.4'
O O 0.0106 0.0060 'International Tables Vol C Tables 4.2.6.8 and 6.1.1.4'
As As 0.0499 2.0058 'International Tables Vol C Tables 4.2.6.8 and 6.1.1.4'

loop_
_geom_angle_atom_site_label_1
_geom_angle_atom_site_label_2
_geom_angle_atom_site_label_3
_geom_angle
_geom_angle_site_symmetry_1
_geom_angle_site_symmetry_3
_geom_angle_publ_flag
N3 As1 N2 111.05(7) . . ?
N3 As1 N1 109.38(7) . . ?
N2 As1 N1 72.45(6) . . ?
C29 O1 C31 112.97(16) . . ?
C29 O1 Li1 120.94(16) . . ?
C31 O1 Li1 125.80(17) . . ?
B1 N1 C1 122.87(14) . . ?
B1 N1 As1 87.44(10) . . ?
C1 N1 As1 119.42(11) . . ?
B1 N1 Li1 112.40(14) . . ?
C1 N1 Li1 112.74(13) . . ?
As1 N1 Li1 96.84(11) . . ?
B1 N2 C5 133.97(16) . . ?
B1 N2 As1 92.94(11) . . ?
C5 N2 As1 128.78(12) . . ?
C9 N3 B2 125.90(15) . . ?
C9 N3 As1 109.31(12) . . ?
B2 N3 As1 123.31(12) . . ?
B2 N4 C13 129.68(15) . . ?
B2 N4 Li1 111.67(16) . . ?
C13 N4 Li1 117.61(16) . . ?
N2 B1 N1 103.28(15) . . ?
N2 B1 C17 128.02(16) . . ?
N1 B1 C17 128.51(16) . . ?
N4 B2 N3 116.56(16) . . ?
N4 B2 C23 125.34(16) . . ?
N3 B2 C23 118.08(16) . . ?
N4 Li1 O1 120.57(17) . . ?
N4 Li1 N1 111.87(16) . . ?
O1 Li1 N1 127.41(16) . . ?
N1 C1 C2 109.00(15) . . ?
N1 C1 C4 111.61(14) . . ?
C2 C1 C4 108.59(16) . . ?
N1 C1 C3 109.51(14) . . ?
C2 C1 C3 108.37(16) . . ?
C4 C1 C3 109.69(16) . . ?
C1 C2 H2A 109.5 . . ?
C1 C2 H2B 109.5 . . ?
H2A C2 H2B 109.5 . . ?
C1 C2 H2C 109.5 . . ?
H2A C2 H2C 109.5 . . ?
H2B C2 H2C 109.5 . . ?
C1 C3 H3A 109.5 . . ?
C1 C3 H3B 109.5 . . ?
H3A C3 H3B 109.5 . . ?
C1 C3 H3C 109.5 . . ?
H3A C3 H3C 109.5 . . ?
H3B C3 H3C 109.5 . . ?
C1 C4 H4A 109.5 . . ?
C1 C4 H4B 109.5 . . ?
H4A C4 H4B 109.5 . . ?
C1 C4 H4C 109.5 . . ?
H4A C4 H4C 109.5 . . ?
H4B C4 H4C 109.5 . . ?
N2 C5 C7 108.65(16) . . ?
N2 C5 C8 110.49(15) . . ?
C7 C5 C8 110.48(19) . . ?
N2 C5 C6 108.99(15) . . ?
C7 C5 C6 108.99(18) . . ?
C8 C5 C6 109.20(19) . . ?
C5 C6 H6A 109.5 . . ?
C5 C6 H6B 109.5 . . ?
H6A C6 H6B 109.5 . . ?
C5 C6 H6C 109.5 . . ?
H6A C6 H6C 109.5 . . ?
H6B C6 H6C 109.5 . . ?
C5 C7 H7A 109.5 . . ?
C5 C7 H7B 109.5 . . ?
H7A C7 H7B 109.5 . . ?
C5 C7 H7C 109.5 . . ?
H7A C7 H7C 109.5 . . ?
H7B C7 H7C 109.5 . . ?
C5 C8 H8A 109.5 . . ?
C5 C8 H8B 109.5 . . ?
H8A C8 H8B 109.5 . . ?
C5 C8 H8C 109.5 . . ?
H8A C8 H8C 109.5 . . ?
H8B C8 H8C 109.5 . . ?
N3 C9 C11 111.45(17) . . ?
N3 C9 C10 111.28(17) . . ?
C11 C9 C10 109.15(18) . . ?
N3 C9 C12 110.49(15) . . ?
C11 C9 C12 105.83(17) . . ?
C10 C9 C12 108.44(18) . . ?
C9 C10 H10A 109.5 . . ?
C9 C10 H10B 109.5 . . ?
H10A C10 H10B 109.5 . . ?
C9 C10 H10C 109.5 . . ?
H10A C10 H10C 109.5 . . ?
H10B C10 H10C 109.5 . . ?
C9 C11 H11A 109.5 . . ?
C9 C11 H11B 109.5 . . ?
H11A C11 H11B 109.5 . . ?
C9 C11 H11C 109.5 . . ?
H11A C11 H11C 109.5 . . ?
H11B C11 H11C 109.5 . . ?
C9 C12 H12A 109.5 . . ?
C9 C12 H12B 109.5 . . ?
H12A C12 H12B 109.5 . . ?
C9 C12 H12C 109.5 . . ?
H12A C12 H12C 109.5 . . ?
H12B C12 H12C 109.5 . . ?
N4 C13 C16 106.88(15) . . ?
N4 C13 C14 115.15(16) . . ?
C16 C13 C14 107.36(16) . . ?
N4 C13 C15 110.85(15) . . ?
C16 C13 C15 107.40(17) . . ?
C14 C13 C15 108.85(16) . . ?
C13 C14 H14A 109.5 . . ?
C13 C14 H14B 109.5 . . ?
H14A C14 H14B 109.5 . . ?
C13 C14 H14C 109.5 . . ?
H14A C14 H14C 109.5 . . ?
H14B C14 H14C 109.5 . . ?
C13 C15 H15A 109.5 . . ?
C13 C15 H15B 109.5 . . ?
H15A C15 H15B 109.5 . . ?
C13 C15 H15C 109.5 . . ?
H15A C15 H15C 109.5 . . ?
H15B C15 H15C 109.5 . . ?
C13 C16 H16A 109.5 . . ?
C13 C16 H16B 109.5 . . ?
H16A C16 H16B 109.5 . . ?
C13 C16 H16C 109.5 . . ?
H16A C16 H16C 109.5 . . ?
H16B C16 H16C 109.5 . . ?
C18 C17 C22 116.62(17) . . ?
C18 C17 B1 122.30(16) . . ?
C22 C17 B1 121.08(16) . . ?
C19 C18 C17 121.66(18) . . ?
C19 C18 H18 119.2 . . ?
C17 C18 H18 119.2 . . ?
C20 C19 C18 120.42(19) . . ?
C20 C19 H19 119.8 . . ?
C18 C19 H19 119.8 . . ?
C19 C20 C21 119.35(19) . . ?
C19 C20 H20 120.3 . . ?
C21 C20 H20 120.3 . . ?
C20 C21 C22 119.99(19) . . ?
C20 C21 H21 120.0 . . ?
C22 C21 H21 120.0 . . ?
C21 C22 C17 121.96(18) . . ?
C21 C22 H22 119.0 . . ?
C17 C22 H22 119.0 . . ?
C28 C23 C24 115.90(17) . . ?
C28 C23 B2 124.51(16) . . ?
C24 C23 B2 119.57(16) . . ?
C25 C24 C23 122.67(18) . . ?
C25 C24 H24 118.7 . . ?
C23 C24 H24 118.7 . . ?
C26 C25 C24 119.76(19) . . ?
C26 C25 H25 120.1 . . ?
C24 C25 H25 120.1 . . ?
C27 C26 C25 119.30(18) . . ?
C27 C26 H26 120.3 . . ?
C25 C26 H26 120.3 . . ?
C26 C27 C28 120.42(19) . . ?
C26 C27 H27 119.8 . . ?
C28 C27 H27 119.8 . . ?
C23 C28 C27 121.95(18) . . ?
C23 C28 H28 119.0 . . ?
C27 C28 H28 119.0 . . ?
O1 C29 C30 109.68(18) . . ?
O1 C29 H29A 109.7 . . ?
C30 C29 H29A 109.7 . . ?
O1 C29 H29B 109.7 . . ?
C30 C29 H29B 109.7 . . ?
H29A C29 H29B 108.2 . . ?
C29 C30 H30A 109.5 . . ?
C29 C30 H30B 109.5 . . ?
H30A C30 H30B 109.5 . . ?
C29 C30 H30C 109.5 . . ?
H30A C30 H30C 109.5 . . ?
H30B C30 H30C 109.5 . . ?
O1 C31 C32 113.5(2) . . ?
O1 C31 H31A 108.9 . . ?
C32 C31 H31A 108.9 . . ?
O1 C31 H31B 108.9 . . ?
C32 C31 H31B 108.9 . . ?
H31A C31 H31B 107.7 . . ?
C31 C32 H32A 109.5 . . ?
C31 C32 H32B 109.5 . . ?
H32A C32 H32B 109.5 . . ?
C31 C32 H32C 109.5 . . ?
H32A C32 H32C 109.5 . . ?
H32B C32 H32C 109.5 . . ?

loop_
_geom_bond_atom_site_label_1
_geom_bond_atom_site_label_2
_geom_bond_distance
_geom_bond_site_symmetry_2
_geom_bond_publ_flag
As1 N3 1.8447(16) . ?
As1 N2 1.8758(15) . ?
As1 N1 1.9616(16) . ?
O1 C29 1.433(3) . ?
O1 C31 1.442(3) . ?
O1 Li1 2.012(3) . ?
N1 B1 1.481(2) . ?
N1 C1 1.501(2) . ?
N1 Li1 2.092(3) . ?
N2 B1 1.412(3) . ?
N2 C5 1.479(2) . ?
N3 C9 1.523(2) . ?
N3 B2 1.527(2) . ?
N4 B2 1.371(3) . ?
N4 C13 1.471(2) . ?
N4 Li1 1.902(3) . ?
B1 C17 1.576(3) . ?
B2 C23 1.615(3) . ?
C1 C2 1.529(3) . ?
C1 C4 1.530(3) . ?
C1 C3 1.533(3) . ?
C2 H2A 0.9800 . ?
C2 H2B 0.9800 . ?
C2 H2C 0.9800 . ?
C3 H3A 0.9800 . ?
C3 H3B 0.9800 . ?
C3 H3C 0.9800 . ?
C4 H4A 0.9800 . ?
C4 H4B 0.9800 . ?
C4 H4C 0.9800 . ?
C5 C7 1.511(3) . ?
C5 C8 1.518(3) . ?
C5 C6 1.529(3) . ?
C6 H6A 0.9800 . ?
C6 H6B 0.9800 . ?
C6 H6C 0.9800 . ?
C7 H7A 0.9800 . ?
C7 H7B 0.9800 . ?
C7 H7C 0.9800 . ?
C8 H8A 0.9800 . ?
C8 H8B 0.9800 . ?
C8 H8C 0.9800 . ?
C9 C11 1.529(3) . ?
C9 C10 1.534(3) . ?
C9 C12 1.542(3) . ?
C10 H10A 0.9800 . ?
C10 H10B 0.9800 . ?
C10 H10C 0.9800 . ?
C11 H11A 0.9800 . ?
C11 H11B 0.9800 . ?
C11 H11C 0.9800 . ?
C12 H12A 0.9800 . ?
C12 H12B 0.9800 . ?
C12 H12C 0.9800 . ?
C13 C16 1.536(3) . ?
C13 C14 1.539(3) . ?
C13 C15 1.540(3) . ?
C14 H14A 0.9800 . ?
C14 H14B 0.9800 . ?
C14 H14C 0.9800 . ?
C15 H15A 0.9800 . ?
C15 H15B 0.9800 . ?
C15 H15C 0.9800 . ?
C16 H16A 0.9800 . ?
C16 H16B 0.9800 . ?
C16 H16C 0.9800 . ?
C17 C18 1.396(3) . ?
C17 C22 1.403(3) . ?
C18 C19 1.386(3) . ?
C18 H18 0.9500 . ?
C19 C20 1.382(3) . ?
C19 H19 0.9500 . ?
C20 C21 1.384(3) . ?
C20 H20 0.9500 . ?
C21 C22 1.384(3) . ?
C21 H21 0.9500 . ?
C22 H22 0.9500 . ?
C23 C28 1.396(3) . ?
C23 C24 1.404(3) . ?
C24 C25 1.388(3) . ?
C24 H24 0.9500 . ?
C25 C26 1.386(3) . ?
C25 H25 0.9500 . ?
C26 C27 1.378(3) . ?
C26 H26 0.9500 . ?
C27 C28 1.397(3) . ?
C27 H27 0.9500 . ?
C28 H28 0.9500 . ?
C29 C30 1.495(3) . ?
C29 H29A 0.9900 . ?
C29 H29B 0.9900 . ?
C30 H30A 0.9800 . ?
C30 H30B 0.9800 . ?
C30 H30C 0.9800 . ?
C31 C32 1.499(3) . ?
C31 H31A 0.9900 . ?
C31 H31B 0.9900 . ?
C32 H32A 0.9800 . ?
C32 H32B 0.9800 . ?
C32 H32C 0.9800 . ?

loop_
_geom_torsion_atom_site_label_1
_geom_torsion_atom_site_label_2
_geom_torsion_atom_site_label_3
_geom_torsion_atom_site_label_4
_geom_torsion
_geom_torsion_site_symmetry_1
_geom_torsion_site_symmetry_2
_geom_torsion_site_symmetry_3
_geom_torsion_site_symmetry_4
_geom_torsion_publ_flag
N3 As1 N1 B1 -119.39(10) . . . . ?
N2 As1 N1 B1 -12.65(9) . . . . ?
N3 As1 N1 C1 113.84(13) . . . . ?
N2 As1 N1 C1 -139.42(14) . . . . ?
N3 As1 N1 Li1 -7.13(11) . . . . ?
N2 As1 N1 Li1 99.61(11) . . . . ?
N3 As1 N2 B1 117.84(11) . . . . ?
N1 As1 N2 B1 13.29(10) . . . . ?
N3 As1 N2 C5 -83.23(15) . . . . ?
N1 As1 N2 C5 172.21(16) . . . . ?
N2 As1 N3 C9 148.76(11) . . . . ?
N1 As1 N3 C9 -133.19(12) . . . . ?
N2 As1 N3 B2 -18.09(15) . . . . ?
N1 As1 N3 B2 59.96(15) . . . . ?
C5 N2 B1 N1 -174.43(17) . . . . ?
As1 N2 B1 N1 -17.35(13) . . . . ?
C5 N2 B1 C17 1.0(3) . . . . ?
As1 N2 B1 C17 158.04(16) . . . . ?
C1 N1 B1 N2 140.39(15) . . . . ?
As1 N1 B1 N2 16.56(12) . . . . ?
Li1 N1 B1 N2 -79.78(17) . . . . ?
C1 N1 B1 C17 -35.0(3) . . . . ?
As1 N1 B1 C17 -158.80(17) . . . . ?
Li1 N1 B1 C17 104.9(2) . . . . ?
C13 N4 B2 N3 169.28(16) . . . . ?
Li1 N4 B2 N3 -22.8(2) . . . . ?
C13 N4 B2 C23 -12.3(3) . . . . ?
Li1 N4 B2 C23 155.60(18) . . . . ?
C9 N3 B2 N4 152.18(17) . . . . ?
As1 N3 B2 N4 -43.2(2) . . . . ?
C9 N3 B2 C23 -26.4(2) . . . . ?
As1 N3 B2 C23 138.25(14) . . . . ?
B2 N4 Li1 O1 -114.9(2) . . . . ?
C13 N4 Li1 O1 54.6(3) . . . . ?
B2 N4 Li1 N1 69.3(2) . . . . ?
C13 N4 Li1 N1 -121.23(17) . . . . ?
C29 O1 Li1 N4 78.7(3) . . . . ?
C31 O1 Li1 N4 -107.9(2) . . . . ?
C29 O1 Li1 N1 -106.1(2) . . . . ?
C31 O1 Li1 N1 67.3(3) . . . . ?
B1 N1 Li1 N4 47.3(2) . . . . ?
C1 N1 Li1 N4 -168.66(15) . . . . ?
As1 N1 Li1 N4 -42.74(17) . . . . ?
B1 N1 Li1 O1 -128.2(2) . . . . ?
C1 N1 Li1 O1 15.9(3) . . . . ?
As1 N1 Li1 O1 141.78(19) . . . . ?
B1 N1 C1 C2 -176.81(15) . . . . ?
As1 N1 C1 C2 -69.14(17) . . . . ?
Li1 N1 C1 C2 43.5(2) . . . . ?
B1 N1 C1 C4 -56.9(2) . . . . ?
As1 N1 C1 C4 50.80(19) . . . . ?
Li1 N1 C1 C4 163.42(16) . . . . ?
B1 N1 C1 C3 64.8(2) . . . . ?
As1 N1 C1 C3 172.46(12) . . . . ?
Li1 N1 C1 C3 -74.93(19) . . . . ?
B1 N2 C5 C7 -169.6(2) . . . . ?
As1 N2 C5 C7 40.3(2) . . . . ?
B1 N2 C5 C8 69.0(3) . . . . ?
As1 N2 C5 C8 -81.1(2) . . . . ?
B1 N2 C5 C6 -51.0(3) . . . . ?
As1 N2 C5 C6 158.95(15) . . . . ?
B2 N3 C9 C11 -24.5(3) . . . . ?
As1 N3 C9 C11 169.09(14) . . . . ?
B2 N3 C9 C10 97.6(2) . . . . ?
As1 N3 C9 C10 -68.80(17) . . . . ?
B2 N3 C9 C12 -141.85(18) . . . . ?
As1 N3 C9 C12 51.72(19) . . . . ?
B2 N4 C13 C16 -152.73(18) . . . . ?
Li1 N4 C13 C16 40.0(2) . . . . ?
B2 N4 C13 C14 -33.6(3) . . . . ?
Li1 N4 C13 C14 159.14(17) . . . . ?
B2 N4 C13 C15 90.5(2) . . . . ?
Li1 N4 C13 C15 -76.8(2) . . . . ?
N2 B1 C17 C18 103.8(2) . . . . ?
N1 B1 C17 C18 -82.0(2) . . . . ?
N2 B1 C17 C22 -76.0(2) . . . . ?
N1 B1 C17 C22 98.3(2) . . . . ?
C22 C17 C18 C19 0.4(3) . . . . ?
B1 C17 C18 C19 -179.39(17) . . . . ?
C17 C18 C19 C20 -0.8(3) . . . . ?
C18 C19 C20 C21 0.3(3) . . . . ?
C19 C20 C21 C22 0.6(3) . . . . ?
C20 C21 C22 C17 -1.0(3) . . . . ?
C18 C17 C22 C21 0.5(3) . . . . ?
B1 C17 C22 C21 -179.72(17) . . . . ?
N4 B2 C23 C28 117.7(2) . . . . ?
N3 B2 C23 C28 -63.9(2) . . . . ?
N4 B2 C23 C24 -60.3(3) . . . . ?
N3 B2 C23 C24 118.10(19) . . . . ?
C28 C23 C24 C25 -0.1(3) . . . . ?
B2 C23 C24 C25 178.05(18) . . . . ?
C23 C24 C25 C26 -0.4(3) . . . . ?
C24 C25 C26 C27 0.4(3) . . . . ?
C25 C26 C27 C28 0.2(3) . . . . ?
C24 C23 C28 C27 0.7(3) . . . . ?
B2 C23 C28 C27 -177.35(17) . . . . ?
C26 C27 C28 C23 -0.8(3) . . . . ?
C31 O1 C29 C30 176.75(19) . . . . ?
Li1 O1 C29 C30 -9.1(3) . . . . ?
C29 O1 C31 C32 -66.7(3) . . . . ?
Li1 O1 C31 C32 119.5(2) . . . . ?
